data_1529317
loop_
_publ_author_name
'Scheuermann, Thomas H.'
'Stroud, Daniel'
'Sleet, Christopher E.'
'Bayeh, Liela'
'Shokri, Cameron'
'Wang, Hanzhi'
'Caldwell, Charles G.'
'Longgood, Jamie'
'MacMillan, John B.'
'Bruick, Richard K.'
'Gardner, Kevin H.'
'Tambar, Uttam K.'

_publ_section_title
;
 Isoform-Selective and Stereoselective Inhibition of Hypoxia Inducible
 Factor-2.
;
_journal_issue 15
_journal_name_full 'Journal of medicinal chemistry'
_journal_page_first 5930
_journal_page_last 5941
_journal_paper_doi 10.1021/acs.jmedchem.5b00529
_journal_volume 58
_journal_year 2015
_chemical_formula_sum 'C16 H14 I N5'
_chemical_formula_weight 403.22
_chemical_name_systematic
;
 ?
;
_space_group_IT_number 4
_symmetry_space_group_name_Hall 'P 2yb'
_symmetry_space_group_name_H-M 'P 1 21 1'
_atom_sites_solution_hydrogens geom
_atom_sites_solution_primary direct
_atom_sites_solution_secondary difmap
_audit_creation_method SHELXL-97
_cell_angle_alpha 90.00
_cell_angle_beta 104.19
_cell_angle_gamma 90.00
_cell_formula_units_Z 2
_cell_length_a 8.499
_cell_length_b 8.394
_cell_length_c 11.730
_cell_measurement_temperature 298(2)
_cell_volume 811.292
_computing_structure_refinement 'SHELXL-97 (Sheldrick, 1997)'
_diffrn_ambient_temperature 298(2)
_diffrn_measured_fraction_theta_full 0.967
_diffrn_measured_fraction_theta_max 0.967
_diffrn_radiation_monochromator graphite
_diffrn_radiation_source 'fine-focus sealed tube'
_diffrn_radiation_type CuK\a
_diffrn_radiation_wavelength 1.54180
_diffrn_reflns_av_R_equivalents 0.1051
_diffrn_reflns_av_sigmaI/netI 0.1024
_diffrn_reflns_limit_h_max 9
_diffrn_reflns_limit_h_min -8
_diffrn_reflns_limit_k_max 9
_diffrn_reflns_limit_k_min -9
_diffrn_reflns_limit_l_max 13
_diffrn_reflns_limit_l_min -13
_diffrn_reflns_number 8888
_diffrn_reflns_theta_full 66.53
_diffrn_reflns_theta_max 66.53
_diffrn_reflns_theta_min 6.55
_exptl_absorpt_coefficient_mu 15.534
_exptl_crystal_density_diffrn 1.651
_exptl_crystal_density_method 'not measured'
_exptl_crystal_F_000 396
_refine_diff_density_max 1.357
_refine_diff_density_min -1.081
_refine_diff_density_rms 0.117
_refine_ls_abs_structure_details 'Flack H D (1983), Acta Cryst. A39, 876-881'
_refine_ls_abs_structure_Flack 0.017(15)
_refine_ls_extinction_coef 0.0086(9)
_refine_ls_extinction_expression Fc^*^=kFc[1+0.001xFc^2^\l^3^/sin(2\q)]^-1/4^
_refine_ls_extinction_method SHELXL
_refine_ls_goodness_of_fit_ref 1.217
_refine_ls_hydrogen_treatment mixed
_refine_ls_matrix_type full
_refine_ls_number_parameters 205
_refine_ls_number_reflns 2598
_refine_ls_number_restraints 134
_refine_ls_restrained_S_all 1.207
_refine_ls_R_factor_all 0.0654
_refine_ls_R_factor_gt 0.0613
_refine_ls_shift/su_max 0.048
_refine_ls_shift/su_mean 0.004
_refine_ls_structure_factor_coef Fsqd
_refine_ls_weighting_details 'calc w=1/[\s^2^(Fo^2^)+(0.0565P)^2^+0.1081P] where P=(Fo^2^+2Fc^2^)/3'
_refine_ls_weighting_scheme calc
_refine_ls_wR_factor_gt 0.1525
_refine_ls_wR_factor_ref 0.1640
_reflns_number_gt 2319
_reflns_number_total 2598
_reflns_threshold_expression >2sigma(I)
_cod_data_source_file jm5b00529_si_002.cif
_cod_data_source_block shelxl
_cod_depositor_comments 'Adding full bibliography for 1529317.cif.'
_cod_original_cell_volume 811.3
_cod_database_code 1529317

loop_
_symmetry_equiv_pos_as_xyz
'x, y, z'
'-x, y+1/2, -z'

loop_
_atom_site_label
_atom_site_type_symbol
_atom_site_fract_x
_atom_site_fract_y
_atom_site_fract_z
_atom_site_U_iso_or_equiv
_atom_site_adp_type
_atom_site_occupancy
_atom_site_symmetry_multiplicity
_atom_site_calc_flag
_atom_site_refinement_flags
I1 I 0.67830(8) 1.06739(15) 0.54105(4) 0.0732(4) Uani 1 1 d U
N1 N 0.8482(11) 0.4317(12) 0.8828(8) 0.062(2) Uani 1 1 d DU
N2 N 0.6722(9) 0.2749(8) 0.9609(6) 0.0473(18) Uani 1 1 d U
N3 N 0.6896(9) 0.1525(13) 1.0397(6) 0.061(3) Uani 1 1 d U
N4 N 0.8415(12) 0.1363(10) 1.0809(8) 0.069(2) Uani 1 1 d U
N5 N 0.9328(10) 0.2401(11) 1.0332(7) 0.060(2) Uani 1 1 d U
C1 C 0.7390(10) 0.8296(10) 0.5834(7) 0.045(2) Uani 1 1 d U
C2 C 0.7092(10) 0.7638(10) 0.6840(7) 0.0433(19) Uani 1 1 d U
H2 H 0.6608 0.8253 0.7318 0.052 Uiso 1 1 calc R
C3 C 0.7502(11) 0.6093(9) 0.7141(7) 0.042(2) Uani 1 1 d U
C4 C 0.8255(13) 0.5198(12) 0.6438(9) 0.062(3) Uani 1 1 d U
H4 H 0.8540 0.4145 0.6632 0.075 Uiso 1 1 calc R
C5 C 0.8590(13) 0.5884(15) 0.5425(8) 0.067(3) Uani 1 1 d U
H5 H 0.9150 0.5299 0.4978 0.080 Uiso 1 1 calc R
C6 C 0.8096(13) 0.7406(13) 0.5096(9) 0.063(3) Uani 1 1 d U
H6 H 0.8231 0.7832 0.4394 0.075 Uiso 1 1 calc R
C7 C 0.7124(11) 0.5349(10) 0.8231(7) 0.048(2) Uani 1 1 d U
H7 H 0.6950 0.6188 0.8768 0.057 Uiso 1 1 calc R
C8 C 0.5590(10) 0.4280(10) 0.7873(7) 0.042(2) Uani 1 1 d U
H8A H 0.4668 0.4940 0.7506 0.050 Uiso 1 1 calc R
H8B H 0.5747 0.3511 0.7293 0.050 Uiso 1 1 calc R
C9 C 0.5197(10) 0.3386(10) 0.8904(6) 0.0369(17) Uani 1 1 d U
H9 H 0.4765 0.4147 0.9383 0.044 Uiso 1 1 calc R
C10 C 0.8189(9) 0.3166(13) 0.9564(6) 0.044(2) Uani 1 1 d U
C11 C 0.3948(11) 0.2087(10) 0.8492(7) 0.0418(19) Uani 1 1 d U
C12 C 0.2369(14) 0.2232(14) 0.8523(9) 0.066(3) Uani 1 1 d U
H12 H 0.2054 0.3148 0.8854 0.079 Uiso 1 1 calc R
C13 C 0.1212(14) 0.1101(13) 0.8092(11) 0.067(3) Uani 1 1 d U
H13 H 0.0139 0.1275 0.8115 0.081 Uiso 1 1 calc R
C14 C 0.1630(13) -0.0263(12) 0.7636(7) 0.051(2) Uani 1 1 d U
H14 H 0.0853 -0.1041 0.7351 0.061 Uiso 1 1 calc R
C15 C 0.3234(16) -0.0494(16) 0.7596(11) 0.078(3) Uani 1 1 d U
H15 H 0.3539 -0.1430 0.7283 0.093 Uiso 1 1 calc R
C16 C 0.4399(11) 0.0696(16) 0.8031(8) 0.056(2) Uani 1 1 d U
H16 H 0.5474 0.0544 0.8006 0.068 Uiso 1 1 calc R
H1N H 0.927(7) 0.479(10) 0.879(8) 0.05(3) Uiso 1 1 d D

loop_
_atom_site_aniso_label
_atom_site_aniso_U_11
_atom_site_aniso_U_22
_atom_site_aniso_U_33
_atom_site_aniso_U_23
_atom_site_aniso_U_13
_atom_site_aniso_U_12
I1 0.0962(7) 0.0638(5) 0.0586(4) 0.0112(4) 0.0168(3) 0.0060(4)
N1 0.038(5) 0.072(5) 0.069(5) 0.005(4) 0.002(4) -0.014(4)
N2 0.038(4) 0.052(4) 0.050(4) 0.005(3) 0.008(3) -0.001(3)
N3 0.054(6) 0.064(5) 0.063(5) 0.012(4) 0.011(4) -0.003(4)
N4 0.060(5) 0.066(5) 0.071(5) 0.005(4) -0.007(4) 0.004(4)
N5 0.044(4) 0.070(5) 0.059(4) 0.000(4) -0.002(3) 0.007(4)
C1 0.042(5) 0.040(4) 0.048(4) -0.007(4) 0.002(3) -0.009(4)
C2 0.037(4) 0.052(5) 0.039(3) -0.012(3) 0.006(3) -0.008(4)
C3 0.034(4) 0.045(6) 0.045(4) -0.008(3) 0.005(3) -0.010(3)
C4 0.059(6) 0.060(6) 0.066(5) -0.019(4) 0.014(4) -0.003(4)
C5 0.078(6) 0.067(6) 0.064(4) -0.021(5) 0.032(4) 0.003(5)
C6 0.066(6) 0.068(6) 0.053(4) -0.005(4) 0.013(4) -0.008(5)
C7 0.045(5) 0.047(6) 0.047(4) -0.007(4) 0.006(3) -0.011(4)
C8 0.033(5) 0.043(4) 0.044(4) 0.008(3) 0.001(3) 0.005(3)
C9 0.033(4) 0.037(4) 0.039(3) 0.000(3) 0.006(3) -0.004(3)
C10 0.039(5) 0.045(5) 0.045(4) -0.007(3) 0.004(4) 0.001(3)
C11 0.036(5) 0.047(4) 0.044(4) 0.014(3) 0.013(3) 0.013(3)
C12 0.059(6) 0.072(6) 0.072(5) -0.015(5) 0.028(5) 0.002(5)
C13 0.047(6) 0.077(8) 0.079(6) -0.017(5) 0.019(4) -0.019(5)
C14 0.053(6) 0.054(5) 0.039(4) -0.005(4) 0.001(4) -0.007(4)
C15 0.073(7) 0.076(6) 0.084(6) -0.012(6) 0.020(5) -0.003(5)
C16 0.041(5) 0.059(4) 0.072(4) -0.011(6) 0.019(3) -0.012(5)

loop_
_atom_type_symbol
_atom_type_description
_atom_type_scat_dispersion_real
_atom_type_scat_dispersion_imag
_atom_type_scat_source
C C 0.0181 0.0091 'International Tables Vol C Tables 4.2.6.8 and 6.1.1.4'
H H 0.0000 0.0000 'International Tables Vol C Tables 4.2.6.8 and 6.1.1.4'
N N 0.0311 0.0180 'International Tables Vol C Tables 4.2.6.8 and 6.1.1.4'
I I -0.3257 6.8362 'International Tables Vol C Tables 4.2.6.8 and 6.1.1.4'

loop_
_geom_angle_atom_site_label_1
_geom_angle_atom_site_label_2
_geom_angle_atom_site_label_3
_geom_angle
C10 N1 C7 118.4(8)
C10 N1 H1N 133(7)
C7 N1 H1N 105(7)
C10 N2 N3 106.4(7)
C10 N2 C9 127.1(7)
N3 N2 C9 126.4(7)
N4 N3 N2 105.7(8)
N3 N4 N5 113.5(8)
C10 N5 N4 101.2(8)
C2 C1 C6 121.0(9)
C2 C1 I1 119.9(7)
C6 C1 I1 119.0(7)
C3 C2 C1 120.8(8)
C3 C2 H2 119.6
C1 C2 H2 119.6
C2 C3 C4 119.2(9)
C2 C3 C7 120.8(8)
C4 C3 C7 120.0(8)
C3 C4 C5 119.9(10)
C3 C4 H4 120.0
C5 C4 H4 120.0
C6 C5 C4 120.4(10)
C6 C5 H5 119.8
C4 C5 H5 119.8
C5 C6 C1 118.4(10)
C5 C6 H6 120.8
C1 C6 H6 120.8
N1 C7 C3 109.7(8)
N1 C7 C8 107.2(7)
C3 C7 C8 110.2(6)
N1 C7 H7 109.9
C3 C7 H7 109.9
C8 C7 H7 109.9
C9 C8 C7 113.7(6)
C9 C8 H8A 108.8
C7 C8 H8A 108.8
C9 C8 H8B 108.8
C7 C8 H8B 108.8
H8A C8 H8B 107.7
N2 C9 C11 111.9(7)
N2 C9 C8 107.0(6)
C11 C9 C8 111.9(6)
N2 C9 H9 108.6
C11 C9 H9 108.6
C8 C9 H9 108.6
N2 C10 N5 112.9(9)
N2 C10 N1 122.7(8)
N5 C10 N1 124.3(9)
C12 C11 C16 117.3(9)
C12 C11 C9 123.1(8)
C16 C11 C9 119.5(8)
C11 C12 C13 123.6(11)
C11 C12 H12 118.2
C13 C12 H12 118.2
C14 C13 C12 120.0(11)
C14 C13 H13 120.0
C12 C13 H13 120.0
C13 C14 C15 119.2(11)
C13 C14 H14 120.4
C15 C14 H14 120.4
C14 C15 C16 119.7(12)
C14 C15 H15 120.1
C16 C15 H15 120.1
C11 C16 C15 120.2(10)
C11 C16 H16 119.9
C15 C16 H16 119.9

loop_
_geom_bond_atom_site_label_1
_geom_bond_atom_site_label_2
_geom_bond_distance
I1 C1 2.091(9)
N1 C10 1.359(13)
N1 C7 1.476(12)
N1 H1N 0.79(2)
N2 C10 1.309(10)
N2 N3 1.366(11)
N2 C9 1.458(10)
N3 N4 1.270(10)
N4 N5 1.374(13)
N5 C10 1.317(11)
C1 C2 1.381(11)
C1 C6 1.387(13)
C2 C3 1.367(12)
C2 H2 0.9300
C3 C4 1.383(13)
C3 C7 1.526(12)
C4 C5 1.410(14)
C4 H4 0.9300
C5 C6 1.371(15)
C5 H5 0.9300
C6 H6 0.9300
C7 C8 1.553(11)
C7 H7 0.9800
C8 C9 1.528(11)
C8 H8A 0.9700
C8 H8B 0.9700
C9 C11 1.516(12)
C9 H9 0.9800
C11 C12 1.357(13)
C11 C16 1.380(14)
C12 C13 1.371(15)
C12 H12 0.9300
C13 C14 1.348(14)
C13 H13 0.9300
C14 C15 1.389(16)
C14 H14 0.9300
C15 C16 1.411(16)
C15 H15 0.9300
C16 H16 0.9300

loop_
_geom_hbond_atom_site_label_D
_geom_hbond_atom_site_label_H
_geom_hbond_atom_site_label_A
_geom_hbond_distance_DH
_geom_hbond_distance_HA
_geom_hbond_distance_DA
_geom_hbond_angle_DHA
_geom_hbond_site_symmetry_A
N1 H1N N4 0.79(2) 2.32(3) 3.087(12) 165(9) 2_757

loop_
_geom_torsion_atom_site_label_1
_geom_torsion_atom_site_label_2
_geom_torsion_atom_site_label_3
_geom_torsion_atom_site_label_4
_geom_torsion
C10 N2 N3 N4 3.7(10)
C9 N2 N3 N4 -180.0(8)
N2 N3 N4 N5 -1.1(11)
N3 N4 N5 C10 -1.9(11)
C6 C1 C2 C3 0.6(13)
I1 C1 C2 C3 -179.0(6)
C1 C2 C3 C4 1.4(12)
C1 C2 C3 C7 -178.0(7)
C2 C3 C4 C5 0.0(13)
C7 C3 C4 C5 179.4(8)
C3 C4 C5 C6 -3.6(15)
C4 C5 C6 C1 5.5(15)
C2 C1 C6 C5 -4.1(14)
I1 C1 C6 C5 175.6(7)
C10 N1 C7 C3 -158.8(8)
C10 N1 C7 C8 -39.1(11)
C2 C3 C7 N1 -140.9(8)
C4 C3 C7 N1 39.7(11)
C2 C3 C7 C8 101.3(9)
C4 C3 C7 C8 -78.1(10)
N1 C7 C8 C9 56.3(10)
C3 C7 C8 C9 175.6(7)
C10 N2 C9 C11 138.5(8)
N3 N2 C9 C11 -37.1(12)
C10 N2 C9 C8 15.6(11)
N3 N2 C9 C8 -160.0(8)
C7 C8 C9 N2 -44.0(9)
C7 C8 C9 C11 -166.9(7)
N3 N2 C10 N5 -5.2(11)
C9 N2 C10 N5 178.5(8)
N3 N2 C10 N1 177.2(9)
C9 N2 C10 N1 0.9(14)
N4 N5 C10 N2 4.4(11)
N4 N5 C10 N1 -178.1(9)
C7 N1 C10 N2 12.4(14)
C7 N1 C10 N5 -164.9(9)
N2 C9 C11 C12 136.3(9)
C8 C9 C11 C12 -103.6(10)
N2 C9 C11 C16 -45.5(10)
C8 C9 C11 C16 74.6(9)
C16 C11 C12 C13 -2.0(16)
C9 C11 C12 C13 176.2(10)
C11 C12 C13 C14 1.9(18)
C12 C13 C14 C15 -0.8(16)
C13 C14 C15 C16 0.0(17)
C12 C11 C16 C15 1.1(15)
C9 C11 C16 C15 -177.2(9)
C14 C15 C16 C11 -0.1(17)
